data_4102158
loop_
_publ_author_name
'Takuya Hashimoto'
'Yuko Maeda'
'Masato Omote'
'Hiroki Nakatsu'
'Keiji Maruoka'

_publ_contact_author_email maruoka@kuchem.kyoto-u.ac.jp
_publ_contact_author_fax +81(75)-753-4041
_publ_contact_author_name 'Keiji Maruoka'
_publ_contact_author_phone +81(75)-753-4041
_publ_section_title
;
 Catalytic Enantioselective 1,3-Dipolar Cycloaddition of C,N-Cyclic
 Azomethine Imines with \a,\b-Unsaturated Aldehydes
;
_journal_name_full 'Journal of the American Chemical Society'
_journal_page_first 4076
_journal_page_last 4077
_journal_paper_doi 10.1021/ja100787a
_journal_volume 132
_journal_year 2010
_chemical_absolute_configuration ad
_chemical_formula_moiety 'C20 H21 Br N2 O2 '
_chemical_formula_sum 'C20 H21 Br N2 O2'
_chemical_formula_weight 401.30
_space_group_IT_number 19
_symmetry_cell_setting orthorhombic
_symmetry_Int_Tables_number 19
_symmetry_space_group_name_Hall 'P 2ac 2ab'
_symmetry_space_group_name_H-M 'P 21 21 21'
_audit_creation_date 2009-02-19
_audit_creation_method 'by CrystalStructure 3.8'
_cell_angle_alpha 90.0000
_cell_angle_beta 90.0000
_cell_angle_gamma 90.0000
_cell_formula_units_Z 4
_cell_length_a 5.45891(10)
_cell_length_b 11.3397(2)
_cell_length_c 28.9935(5)
_cell_measurement_reflns_used 15647
_cell_measurement_temperature 123.1
_cell_measurement_theta_max 68.3
_cell_measurement_theta_min 3.0
_cell_volume 1794.77(6)
_computing_cell_refinement PROCESS-AUTO
_computing_data_collection PROCESS-AUTO
_computing_data_reduction CrystalStructure
_computing_publication_material 'CrystalStructure 3.8'
_computing_structure_refinement SHELXL
_computing_structure_solution SIR2004
_diffrn_detector_area_resol_mean 5.00
_diffrn_measured_fraction_theta_full 0.998
_diffrn_measured_fraction_theta_max 0.998
_diffrn_measurement_device_type 'Rigaku RAXIS-RAPID'
_diffrn_measurement_method \w
_diffrn_radiation_type 'Cu K\a'
_diffrn_radiation_wavelength 1.54187
_diffrn_reflns_av_R_equivalents 0.071
_diffrn_reflns_limit_h_max 6
_diffrn_reflns_limit_h_min -6
_diffrn_reflns_limit_k_max 13
_diffrn_reflns_limit_k_min -13
_diffrn_reflns_limit_l_max 34
_diffrn_reflns_limit_l_min -34
_diffrn_reflns_number 18056
_diffrn_reflns_theta_full 68.19
_diffrn_reflns_theta_max 68.19
_exptl_absorpt_coefficient_mu 3.249
_exptl_absorpt_correction_T_max 0.723
_exptl_absorpt_correction_T_min 0.565
_exptl_absorpt_correction_type numerical
_exptl_absorpt_process_details
;
    Higashi, T. (1999). Program for Absorption Correction.
    Rigaku Corporation, Tokyo, Japan.
;
_exptl_crystal_colour colorless
_exptl_crystal_density_diffrn 1.485
_exptl_crystal_density_method 'not measured'
_exptl_crystal_description block
_exptl_crystal_F_000 824.00
_exptl_crystal_size_max 0.50
_exptl_crystal_size_mid 0.20
_exptl_crystal_size_min 0.10
_refine_diff_density_max 0.30
_refine_diff_density_min -0.56
_refine_ls_abs_structure_details 'Flack, H. D. (1983), Acta Cryst. A39, 876-881.  1337 Friedel Pairs'
_refine_ls_abs_structure_Flack 0.00(2)
_refine_ls_extinction_method none
_refine_ls_goodness_of_fit_ref 1.079
_refine_ls_hydrogen_treatment refall
_refine_ls_number_parameters 227
_refine_ls_number_reflns 3278
_refine_ls_R_factor_gt 0.0366
_refine_ls_shift/su_max 0.0010
_refine_ls_structure_factor_coef Fsqd
_refine_ls_weighting_details 'w = 1/[\s^2^(Fo^2^)+(0.0370P)^2^+0.6160P] where P=(Fo^2^+2Fc^2^)/3'
_refine_ls_weighting_scheme calc
_refine_ls_wR_factor_ref 0.0898
_reflns_number_gt 3050
_reflns_number_total 3278
_reflns_threshold_expression F^2^>2.0\s(F^2^)
_cod_data_source_file ja100787a_si_002.cif
_cod_data_source_block '_hashimoto9218'
_cod_original_formula_sum 'C20 H21 Br N2 O2 '
_cod_database_code 4102158

loop_
_symmetry_equiv_pos_site_id
_symmetry_equiv_pos_as_xyz
1 +X,+Y,+Z
2 1/2+X,1/2-Y,-Z
3 -X,1/2+Y,1/2-Z
4 1/2-X,-Y,1/2+Z

loop_
_atom_site_label
_atom_site_type_symbol
_atom_site_fract_x
_atom_site_fract_y
_atom_site_fract_z
_atom_site_U_iso_or_equiv
_atom_site_adp_type
_atom_site_occupancy
_atom_site_symmetry_multiplicity
_atom_site_calc_flag
_atom_site_refinement_flags
Br(1) Br 0.72890(7) 1.13253(3) -0.001566(11) 0.04257(13) Uani 1.00 1 d .
O(1) O 0.5134(4) 0.9585(2) 0.18203(7) 0.0329(5) Uani 1.00 1 d .
O(2) O 0.6529(4) 0.57281(19) 0.23914(7) 0.0342(5) Uani 1.00 1 d .
N(1) N 0.8569(4) 0.6618(2) 0.18259(8) 0.0235(5) Uani 1.00 1 d .
N(2) N 0.9117(4) 0.6787(2) 0.13473(8) 0.0221(5) Uani 1.00 1 d .
C(1) C 1.1309(5) 0.8045(2) 0.06079(9) 0.0254(6) Uani 1.00 1 d .
C(2) C 1.1808(5) 0.6694(2) 0.12851(10) 0.0257(6) Uani 1.00 1 d .
C(3) C 0.9279(5) 0.8539(2) 0.08343(9) 0.0221(6) Uani 1.00 1 d .
C(4) C 0.8318(5) 0.8024(2) 0.12787(9) 0.0221(6) Uani 1.00 1 d .
C(5) C 0.7234(6) 0.5699(2) 0.19843(9) 0.0259(6) Uani 1.00 1 d .
C(6) C 1.2190(6) 0.8601(2) 0.02103(10) 0.0311(6) Uani 1.00 1 d .
C(7) C 0.8095(6) 0.9527(2) 0.06482(9) 0.0262(6) Uani 1.00 1 d .
C(8) C 0.9105(5) 0.8677(2) 0.17246(9) 0.0223(6) Uani 1.00 1 d .
C(9) C 0.6627(5) 0.4651(2) 0.16927(10) 0.0251(6) Uani 1.00 1 d .
C(10) C 0.8742(5) 0.7728(2) 0.20932(10) 0.0245(6) Uani 1.00 1 d .
C(11) C 0.5277(7) 0.2603(2) 0.12150(14) 0.0419(9) Uani 1.00 1 d .
C(12) C 0.7703(6) 0.9802(2) 0.18256(10) 0.0269(6) Uani 1.00 1 d .
C(13) C 0.8998(6) 1.0024(2) 0.02470(11) 0.0315(7) Uani 1.00 1 d .
C(14) C 1.1058(6) 0.9588(2) 0.00285(11) 0.0341(7) Uani 1.00 1 d .
C(15) C 0.7983(6) 0.4250(2) 0.13136(11) 0.0341(7) Uani 1.00 1 d .
C(16) C 0.7309(7) 0.3239(2) 0.10799(11) 0.0417(8) Uani 1.00 1 d .
C(17) C 1.0769(6) 0.7687(3) 0.24569(11) 0.0342(7) Uani 1.00 1 d .
C(18) C 0.3949(6) 0.2980(3) 0.15943(13) 0.0404(8) Uani 1.00 1 d .
C(19) C 0.4596(6) 0.4000(2) 0.18252(11) 0.0346(7) Uani 1.00 1 d .
C(20) C 1.2395(6) 0.6909(2) 0.07789(10) 0.0288(6) Uani 1.00 1 d .
H(1) H 1.2377 0.5900 0.1378 0.031 Uiso 1.00 1 c R
H(2) H 1.2650 0.7287 0.1479 0.031 Uiso 1.00 1 c R
H(3) H 0.6488 0.8032 0.1264 0.027 Uiso 1.00 1 c R
H(4) H 1.3602 0.8293 0.0062 0.037 Uiso 1.00 1 c R
H(5) H 0.6693 0.9851 0.0795 0.031 Uiso 1.00 1 c R
H(6) H 1.0890 0.8868 0.1703 0.027 Uiso 1.00 1 c R
H(7) H 0.7141 0.7870 0.2251 0.029 Uiso 1.00 1 c R
H(8) H 0.4796 0.1917 0.1050 0.050 Uiso 1.00 1 c R
H(9) H 0.8190 1.0110 0.2132 0.032 Uiso 1.00 1 c R
H(10) H 0.8114 1.0405 0.1591 0.032 Uiso 1.00 1 c R
H(11) H 1.1683 0.9958 -0.0241 0.041 Uiso 1.00 1 c R
H(12) H 0.9383 0.4680 0.1216 0.041 Uiso 1.00 1 c R
H(13) H 0.8254 0.2979 0.0824 0.050 Uiso 1.00 1 c R
H(14) H 1.0401 0.7068 0.2682 0.041 Uiso 1.00 1 c R
H(15) H 1.0867 0.8451 0.2614 0.041 Uiso 1.00 1 c R
H(16) H 1.2339 0.7516 0.2307 0.041 Uiso 1.00 1 c R
H(17) H 0.2581 0.2533 0.1697 0.048 Uiso 1.00 1 c R
H(18) H 0.3633 0.4259 0.2079 0.042 Uiso 1.00 1 c R
H(19) H 1.4195 0.6932 0.0738 0.035 Uiso 1.00 1 c R
H(20) H 1.1748 0.6247 0.0593 0.035 Uiso 1.00 1 c R
H(21) H 0.4381 1.0215 0.1877 0.039 Uiso 1.00 1 c R

loop_
_atom_site_aniso_label
_atom_site_aniso_U_11
_atom_site_aniso_U_22
_atom_site_aniso_U_33
_atom_site_aniso_U_12
_atom_site_aniso_U_13
_atom_site_aniso_U_23
Br(1) 0.0619(2) 0.0300(2) 0.0359(2) -0.00295(17) -0.0077(2) 0.00963(14)
O(1) 0.0279(12) 0.0354(12) 0.0355(12) 0.0052(10) 0.0030(9) -0.0107(10)
O(2) 0.0483(14) 0.0311(12) 0.0232(10) -0.0049(10) 0.0071(10) 0.0015(9)
N(1) 0.0280(14) 0.0240(12) 0.0185(11) -0.0019(10) 0.0023(10) -0.0022(9)
N(2) 0.0262(13) 0.0222(12) 0.0179(11) -0.0006(10) 0.0025(10) 0.0010(10)
C(1) 0.0258(16) 0.0302(16) 0.0202(14) -0.0070(13) -0.0009(12) -0.0049(12)
C(2) 0.0260(16) 0.0256(14) 0.0255(14) 0.0009(12) -0.0011(12) 0.0018(12)
C(3) 0.0239(15) 0.0242(15) 0.0183(13) -0.0041(12) 0.0013(11) -0.0029(11)
C(4) 0.0230(15) 0.0203(14) 0.0230(14) -0.0020(11) 0.0041(11) 0.0004(12)
C(5) 0.0287(17) 0.0249(14) 0.0241(13) 0.0012(13) -0.0010(13) 0.0037(11)
C(6) 0.0305(17) 0.0376(16) 0.0252(14) -0.0059(16) 0.0043(13) -0.0047(12)
C(7) 0.0320(18) 0.0238(14) 0.0229(14) -0.0022(13) -0.0014(12) -0.0005(11)
C(8) 0.0218(14) 0.0235(14) 0.0216(14) -0.0048(13) -0.0008(11) -0.0012(12)
C(9) 0.0320(17) 0.0173(13) 0.0262(14) 0.0024(12) -0.0023(12) 0.0065(11)
C(10) 0.0296(16) 0.0240(14) 0.0197(14) 0.0001(12) -0.0012(12) -0.0039(12)
C(11) 0.052(2) 0.0292(19) 0.045(2) -0.0070(17) -0.0078(17) -0.0016(15)
C(12) 0.0318(17) 0.0209(14) 0.0280(14) -0.0049(13) 0.0013(14) -0.0034(11)
C(13) 0.0394(19) 0.0269(16) 0.0282(16) -0.0100(14) -0.0062(14) 0.0016(14)
C(14) 0.0417(18) 0.0379(17) 0.0226(14) -0.0124(13) 0.0049(15) 0.0012(15)
C(15) 0.0371(19) 0.0270(15) 0.0381(17) -0.0040(14) 0.0058(15) -0.0037(13)
C(16) 0.056(2) 0.0305(16) 0.0387(17) -0.0022(17) 0.0098(18) -0.0050(14)
C(17) 0.041(2) 0.0357(18) 0.0255(17) -0.0020(15) -0.0077(15) -0.0010(14)
C(18) 0.042(2) 0.0312(18) 0.048(2) -0.0100(16) -0.0014(18) 0.0015(16)
C(19) 0.0360(19) 0.0345(17) 0.0334(17) -0.0041(15) 0.0030(14) 0.0036(14)
C(20) 0.0254(16) 0.0325(15) 0.0287(14) 0.0012(15) 0.0027(14) -0.0059(12)

loop_
_atom_type_symbol
_atom_type_description
_atom_type_scat_dispersion_real
_atom_type_scat_dispersion_imag
_atom_type_scat_source
C C 0.018 0.009
;
International Tables for Crystallography
(1992, Vol. C, Tables 4.2.6.8 and 6.1.1.4)
;
H H 0.000 0.000
;
International Tables for Crystallography
(1992, Vol. C, Table 6.1.1.4)
;
Br Br -0.676 1.280
;
International Tables for Crystallography
(1992, Vol. C, Tables 4.2.6.8 and 6.1.1.4)
;
N N 0.031 0.018
;
International Tables for Crystallography
(1992, Vol. C, Tables 4.2.6.8 and 6.1.1.4)
;
O O 0.049 0.032
;
International Tables for Crystallography
(1992, Vol. C, Tables 4.2.6.8 and 6.1.1.4)
;

loop_
_geom_angle_atom_site_label_1
_geom_angle_atom_site_label_2
_geom_angle_atom_site_label_3
_geom_angle
_geom_angle_publ_flag
N(2) N(1) C(5) 123.0(2) yes
N(2) N(1) C(10) 112.3(2) yes
C(5) N(1) C(10) 120.8(2) yes
N(1) N(2) C(2) 108.4(2) yes
N(1) N(2) C(4) 101.2(2) yes
C(2) N(2) C(4) 110.0(2) yes
C(3) C(1) C(6) 118.4(2) yes
C(3) C(1) C(20) 119.9(2) yes
C(6) C(1) C(20) 121.6(2) yes
N(2) C(2) C(20) 108.3(2) yes
C(1) C(3) C(4) 121.3(2) yes
C(1) C(3) C(7) 120.2(2) yes
C(4) C(3) C(7) 118.5(2) yes
N(2) C(4) C(3) 112.2(2) yes
N(2) C(4) C(8) 105.0(2) yes
C(3) C(4) C(8) 115.5(2) yes
O(2) C(5) N(1) 118.0(2) yes
O(2) C(5) C(9) 119.3(2) yes
N(1) C(5) C(9) 122.7(2) yes
C(1) C(6) C(14) 121.7(2) yes
C(3) C(7) C(13) 119.0(2) yes
C(4) C(8) C(10) 102.2(2) yes
C(4) C(8) C(12) 115.0(2) yes
C(10) C(8) C(12) 113.0(2) yes
C(5) C(9) C(15) 125.7(2) yes
C(5) C(9) C(19) 116.3(2) yes
C(15) C(9) C(19) 117.9(2) yes
N(1) C(10) C(8) 103.9(2) yes
N(1) C(10) C(17) 112.4(2) yes
C(8) C(10) C(17) 114.2(2) yes
C(16) C(11) C(18) 119.0(3) yes
O(1) C(12) C(8) 110.5(2) yes
Br(1) C(13) C(7) 118.5(2) yes
Br(1) C(13) C(14) 119.5(2) yes
C(7) C(13) C(14) 122.0(2) yes
C(6) C(14) C(13) 118.6(2) yes
C(9) C(15) C(16) 120.9(3) yes
C(11) C(16) C(15) 120.5(3) yes
C(11) C(18) C(19) 120.6(3) yes
C(9) C(19) C(18) 121.0(3) yes
C(1) C(20) C(2) 111.9(2) yes
C(12) O(1) H(21) 109.5 no
N(2) C(2) H(1) 110.0 no
N(2) C(2) H(2) 110.0 no
C(20) C(2) H(1) 110.0 no
C(20) C(2) H(2) 110.0 no
H(1) C(2) H(2) 108.4 no
N(2) C(4) H(3) 107.9 no
C(3) C(4) H(3) 107.9 no
C(8) C(4) H(3) 107.9 no
C(1) C(6) H(4) 119.1 no
C(14) C(6) H(4) 119.1 no
C(3) C(7) H(5) 120.5 no
C(13) C(7) H(5) 120.5 no
C(4) C(8) H(6) 108.8 no
C(10) C(8) H(6) 108.8 no
C(12) C(8) H(6) 108.8 no
N(1) C(10) H(7) 108.7 no
C(8) C(10) H(7) 108.7 no
C(17) C(10) H(7) 108.7 no
C(16) C(11) H(8) 120.5 no
C(18) C(11) H(8) 120.5 no
O(1) C(12) H(9) 109.6 no
O(1) C(12) H(10) 109.5 no
C(8) C(12) H(9) 109.6 no
C(8) C(12) H(10) 109.5 no
H(9) C(12) H(10) 108.1 no
C(6) C(14) H(11) 120.7 no
C(13) C(14) H(11) 120.7 no
C(9) C(15) H(12) 119.6 no
C(16) C(15) H(12) 119.6 no
C(11) C(16) H(13) 119.7 no
C(15) C(16) H(13) 119.7 no
C(10) C(17) H(14) 109.5 no
C(10) C(17) H(15) 109.5 no
C(10) C(17) H(16) 109.5 no
H(14) C(17) H(15) 109.5 no
H(14) C(17) H(16) 109.5 no
H(15) C(17) H(16) 109.5 no
C(11) C(18) H(17) 119.7 no
C(19) C(18) H(17) 119.7 no
C(9) C(19) H(18) 119.5 no
C(18) C(19) H(18) 119.5 no
C(1) C(20) H(19) 109.2 no
C(1) C(20) H(20) 109.2 no
C(2) C(20) H(19) 109.2 no
C(2) C(20) H(20) 109.2 no
H(19) C(20) H(20) 107.9 no

loop_
_geom_bond_atom_site_label_1
_geom_bond_atom_site_label_2
_geom_bond_distance
_geom_bond_publ_flag
Br(1) C(13) 1.905(3) yes
O(1) C(12) 1.424(4) yes
O(2) C(5) 1.242(3) yes
N(1) N(2) 1.433(3) yes
N(1) C(5) 1.352(3) yes
N(1) C(10) 1.481(3) yes
N(2) C(2) 1.483(3) yes
N(2) C(4) 1.482(3) yes
C(1) C(3) 1.405(4) yes
C(1) C(6) 1.399(4) yes
C(1) C(20) 1.502(4) yes
C(2) C(20) 1.522(4) yes
C(3) C(4) 1.508(3) yes
C(3) C(7) 1.402(4) yes
C(4) C(8) 1.550(3) yes
C(5) C(9) 1.496(3) yes
C(6) C(14) 1.382(4) yes
C(7) C(13) 1.383(4) yes
C(8) C(10) 1.529(3) yes
C(8) C(12) 1.516(4) yes
C(9) C(15) 1.400(4) yes
C(9) C(19) 1.387(4) yes
C(10) C(17) 1.529(4) yes
C(11) C(16) 1.380(5) yes
C(11) C(18) 1.385(5) yes
C(13) C(14) 1.382(4) yes
C(15) C(16) 1.382(4) yes
C(18) C(19) 1.382(4) yes
O(1) H(21) 0.840 no
C(2) H(1) 0.990 no
C(2) H(2) 0.990 no
C(4) H(3) 1.000 no
C(6) H(4) 0.950 no
C(7) H(5) 0.950 no
C(8) H(6) 1.000 no
C(10) H(7) 1.000 no
C(11) H(8) 0.950 no
C(12) H(9) 0.990 no
C(12) H(10) 0.990 no
C(14) H(11) 0.950 no
C(15) H(12) 0.950 no
C(16) H(13) 0.950 no
C(17) H(14) 0.980 no
C(17) H(15) 0.980 no
C(17) H(16) 0.980 no
C(18) H(17) 0.950 no
C(19) H(18) 0.950 no
C(20) H(19) 0.990 no
C(20) H(20) 0.990 no

loop_
_geom_contact_atom_site_label_1
_geom_contact_atom_site_label_2
_geom_contact_distance
_geom_contact_site_symmetry_2
Br(1) C(7) 2.838(2) .
Br(1) C(14) 2.852(3) .
O(1) O(2) 2.780(2) 3_655
O(1) C(4) 2.936(3) .
O(1) C(8) 3.460(3) 1_455
O(1) C(8) 2.416(3) .
O(1) C(10) 2.990(3) .
O(2) O(1) 2.780(2) 3_645
O(2) N(1) 2.224(3) .
O(2) N(2) 3.550(3) .
O(2) C(9) 2.366(3) .
O(2) C(10) 2.711(3) .
O(2) C(12) 3.405(3) 3_645
O(2) C(17) 3.214(4) .
O(2) C(19) 2.766(3) .
N(1) O(2) 2.224(3) .
N(1) C(2) 2.365(3) .
N(1) C(4) 2.253(3) .
N(1) C(8) 2.371(3) .
N(1) C(9) 2.500(3) .
N(1) C(15) 3.085(3) .
N(1) C(17) 2.502(4) .
N(2) O(2) 3.550(3) .
N(2) C(1) 2.839(3) .
N(2) C(3) 2.483(3) .
N(2) C(5) 2.448(3) .
N(2) C(8) 2.406(3) .
N(2) C(9) 2.953(3) .
N(2) C(10) 2.420(3) .
N(2) C(15) 2.944(3) .
N(2) C(17) 3.494(3) .
N(2) C(20) 2.436(3) .
C(1) N(2) 2.839(3) .
C(1) C(2) 2.505(4) .
C(1) C(4) 2.540(3) .
C(1) C(7) 2.433(4) .
C(1) C(8) 3.528(3) .
C(1) C(13) 2.779(4) .
C(1) C(14) 2.429(4) .
C(2) N(1) 2.365(3) .
C(2) C(1) 2.505(4) .
C(2) C(3) 2.826(4) .
C(2) C(4) 2.429(4) .
C(2) C(5) 3.408(4) .
C(2) C(8) 2.975(4) .
C(2) C(10) 3.109(4) .
C(2) C(15) 3.471(4) .
C(3) N(2) 2.483(3) .
C(3) C(2) 2.826(4) .
C(3) C(6) 2.409(4) .
C(3) C(8) 2.588(3) .
C(3) C(12) 3.324(3) .
C(3) C(13) 2.400(4) .
C(3) C(14) 2.796(4) .
C(3) C(20) 2.517(4) .
C(4) O(1) 2.936(3) .
C(4) N(1) 2.253(3) .
C(4) C(1) 2.540(3) .
C(4) C(2) 2.429(4) .
C(4) C(5) 3.389(3) .
C(4) C(7) 2.502(3) .
C(4) C(10) 2.396(3) .
C(4) C(12) 2.587(3) .
C(4) C(20) 2.941(4) .
C(5) N(2) 2.448(3) .
C(5) C(2) 3.408(4) .
C(5) C(4) 3.389(3) .
C(5) C(10) 2.464(4) .
C(5) C(15) 2.578(4) .
C(5) C(17) 3.269(4) .
C(5) C(19) 2.450(4) .
C(6) C(3) 2.409(4) .
C(6) C(7) 2.777(4) .
C(6) C(13) 2.376(4) .
C(6) C(20) 2.532(4) .
C(7) Br(1) 2.838(2) .
C(7) C(1) 2.433(4) .
C(7) C(4) 2.502(3) .
C(7) C(6) 2.777(4) .
C(7) C(8) 3.313(3) .
C(7) C(12) 3.435(3) .
C(7) C(14) 2.419(4) .
C(8) O(1) 2.416(3) .
C(8) O(1) 3.460(3) 1_655
C(8) N(1) 2.371(3) .
C(8) N(2) 2.406(3) .
C(8) C(1) 3.528(3) .
C(8) C(2) 2.975(4) .
C(8) C(3) 2.588(3) .
C(8) C(7) 3.313(3) .
C(8) C(17) 2.567(4) .
C(9) O(2) 2.366(3) .
C(9) N(1) 2.500(3) .
C(9) N(2) 2.953(3) .
C(9) C(11) 2.802(4) .
C(9) C(16) 2.421(4) .
C(9) C(18) 2.410(4) .
C(10) O(1) 2.990(3) .
C(10) O(2) 2.711(3) .
C(10) N(2) 2.420(3) .
C(10) C(2) 3.109(4) .
C(10) C(4) 2.396(3) .
C(10) C(5) 2.464(4) .
C(10) C(12) 2.540(3) .
C(11) C(9) 2.802(4) .
C(11) C(15) 2.399(4) .
C(11) C(19) 2.404(4) .
C(12) O(2) 3.405(3) 3_655
C(12) C(3) 3.324(3) .
C(12) C(4) 2.587(3) .
C(12) C(7) 3.435(3) .
C(12) C(10) 2.540(3) .
C(12) C(17) 3.450(4) .
C(13) C(1) 2.779(4) .
C(13) C(3) 2.400(4) .
C(13) C(6) 2.376(4) .
C(14) Br(1) 2.852(3) .
C(14) C(1) 2.429(4) .
C(14) C(3) 2.796(4) .
C(14) C(7) 2.419(4) .
C(14) C(20) 3.516(4) 2_465
C(15) N(1) 3.085(3) .
C(15) N(2) 2.944(3) .
C(15) C(2) 3.471(4) .
C(15) C(5) 2.578(4) .
C(15) C(11) 2.399(4) .
C(15) C(18) 2.755(5) .
C(15) C(19) 2.387(4) .
C(16) C(9) 2.421(4) .
C(16) C(18) 2.382(5) .
C(16) C(19) 2.758(4) .
C(17) O(2) 3.214(4) .
C(17) N(1) 2.502(4) .
C(17) N(2) 3.494(3) .
C(17) C(5) 3.269(4) .
C(17) C(8) 2.567(4) .
C(17) C(12) 3.450(4) .
C(17) C(19) 3.598(4) 3_755
C(18) C(9) 2.410(4) .
C(18) C(15) 2.755(5) .
C(18) C(16) 2.382(5) .
C(19) O(2) 2.766(3) .
C(19) C(5) 2.450(4) .
C(19) C(11) 2.404(4) .
C(19) C(15) 2.387(4) .
C(19) C(16) 2.758(4) .
C(19) C(17) 3.598(4) 3_745
C(20) N(2) 2.436(3) .
C(20) C(3) 2.517(4) .
C(20) C(4) 2.941(4) .
C(20) C(6) 2.532(4) .
C(20) C(14) 3.516(4) 2_565
Br(1) H(5) 2.904 .
Br(1) H(8) 3.442 1_565
Br(1) H(11) 3.492 1_455
Br(1) H(11) 2.930 .
Br(1) H(13) 3.118 1_565
Br(1) H(13) 3.312 2_465
Br(1) H(20) 3.375 2_465
O(1) H(2) 3.100 1_455
O(1) H(3) 2.500 .
O(1) H(5) 3.105 .
O(1) H(6) 2.479 1_455
O(1) H(6) 3.264 .
O(1) H(7) 2.559 .
O(1) H(8) 3.466 1_565
O(1) H(9) 1.988 .
O(1) H(10) 1.988 .
O(1) H(15) 3.519 1_455
O(1) H(16) 3.135 1_455
O(1) H(18) 3.283 3_655
O(2) H(7) 2.485 .
O(2) H(9) 3.007 3_645
O(2) H(9) 3.273 3_745
O(2) H(14) 2.737 .
O(2) H(15) 2.948 3_745
O(2) H(16) 3.066 1_455
O(2) H(17) 3.378 3_655
O(2) H(18) 2.469 .
O(2) H(21) 2.254 3_645
N(1) H(1) 2.583 .
N(1) H(2) 3.467 1_455
N(1) H(2) 2.559 .
N(1) H(3) 2.552 .
N(1) H(6) 2.870 .
N(1) H(7) 2.036 .
N(1) H(12) 2.856 .
N(1) H(14) 2.725 .
N(1) H(15) 3.334 .
N(1) H(16) 2.687 .
N(2) H(1) 2.046 .
N(2) H(2) 3.596 1_455
N(2) H(2) 2.046 .
N(2) H(3) 2.027 .
N(2) H(6) 2.751 .
N(2) H(7) 3.089 .
N(2) H(12) 2.424 .
N(2) H(16) 3.394 .
N(2) H(19) 3.221 1_455
N(2) H(19) 3.291 .
N(2) H(20) 2.688 .
C(1) H(1) 3.353 .
C(1) H(2) 2.768 .
C(1) H(3) 3.248 .
C(1) H(3) 3.408 1_655
C(1) H(4) 2.038 .
C(1) H(4) 2.873 2_465
C(1) H(5) 3.293 .
C(1) H(6) 3.318 .
C(1) H(11) 3.287 .
C(1) H(19) 2.053 .
C(1) H(20) 2.053 .
C(2) H(3) 3.277 .
C(2) H(3) 2.972 1_655
C(2) H(6) 2.792 .
C(2) H(12) 2.647 .
C(2) H(16) 3.120 .
C(2) H(19) 2.071 .
C(2) H(20) 2.071 .
C(3) H(2) 2.984 .
C(3) H(3) 2.051 .
C(3) H(4) 3.266 .
C(3) H(4) 3.346 2_465
C(3) H(5) 2.054 .
C(3) H(6) 2.695 .
C(3) H(10) 3.114 .
C(3) H(19) 3.332 1_455
C(3) H(19) 3.256 .
C(3) H(20) 3.010 .
C(4) H(1) 3.285 .
C(4) H(2) 3.258 1_455
C(4) H(2) 2.575 .
C(4) H(5) 2.654 .
C(4) H(6) 2.098 .
C(4) H(7) 2.898 .
C(4) H(9) 3.423 .
C(4) H(10) 2.850 .
C(4) H(19) 3.010 1_455
C(4) H(20) 3.395 .
C(5) H(1) 3.189 1_455
C(5) H(1) 3.320 .
C(5) H(2) 3.412 1_455
C(5) H(3) 3.394 .
C(5) H(7) 2.581 .
C(5) H(12) 2.771 .
C(5) H(14) 3.082 .
C(5) H(15) 2.989 3_745
C(5) H(16) 3.502 1_455
C(5) H(16) 3.590 .
C(5) H(18) 2.570 .
C(5) H(21) 3.460 3_645
C(6) H(4) 3.012 2_465
C(6) H(5) 3.306 1_655
C(6) H(11) 2.038 .
C(6) H(19) 2.669 .
C(6) H(19) 3.255 2_465
C(6) H(20) 2.901 .
C(6) H(20) 3.412 2_565
C(7) H(3) 2.614 .
C(7) H(4) 3.296 1_455
C(7) H(6) 3.500 .
C(7) H(8) 3.456 1_565
C(7) H(10) 2.910 .
C(7) H(11) 3.274 .
C(8) H(2) 2.595 .
C(8) H(3) 2.088 .
C(8) H(5) 3.281 .
C(8) H(7) 2.078 .
C(8) H(9) 2.070 .
C(8) H(10) 2.070 .
C(8) H(14) 3.397 .
C(8) H(15) 2.765 .
C(8) H(16) 2.775 .
C(8) H(21) 3.144 .
C(8) H(21) 3.396 1_655
C(9) H(1) 2.867 1_455
C(9) H(1) 3.563 .
C(9) H(12) 2.044 .
C(9) H(13) 3.275 .
C(9) H(15) 2.786 3_745
C(9) H(17) 3.263 .
C(9) H(18) 2.030 .
C(10) H(1) 3.540 .
C(10) H(2) 2.823 .
C(10) H(3) 2.722 .
C(10) H(6) 2.079 .
C(10) H(9) 2.720 .
C(10) H(10) 3.384 .
C(10) H(14) 2.073 .
C(10) H(15) 2.073 .
C(10) H(16) 3.558 1_455
C(10) H(16) 2.073 .
C(10) H(17) 3.589 3_655
C(10) H(18) 3.234 3_655
C(11) H(5) 3.437 1_545
C(11) H(10) 3.130 1_545
C(11) H(12) 3.252 .
C(11) H(13) 2.026 .
C(11) H(17) 2.031 .
C(11) H(18) 3.256 .
C(11) H(21) 3.356 1_545
C(12) H(3) 2.668 .
C(12) H(5) 3.038 .
C(12) H(6) 2.068 .
C(12) H(7) 2.533 .
C(12) H(14) 3.116 3_755
C(12) H(15) 3.249 .
C(12) H(18) 3.317 3_655
C(12) H(21) 1.879 .
C(13) H(4) 3.580 1_455
C(13) H(4) 3.233 .
C(13) H(5) 2.037 .
C(13) H(11) 2.038 .
C(13) H(20) 3.084 2_465
C(14) H(4) 2.023 .
C(14) H(4) 3.541 2_465
C(14) H(5) 3.273 .
C(14) H(19) 2.990 2_465
C(14) H(20) 3.110 2_465
C(15) H(1) 3.591 1_455
C(15) H(1) 3.048 .
C(15) H(8) 3.258 .
C(15) H(11) 3.314 2_465
C(15) H(13) 2.029 .
C(15) H(15) 3.299 3_745
C(15) H(17) 3.366 1_655
C(15) H(18) 3.249 .
C(16) H(8) 2.034 .
C(16) H(10) 3.566 1_545
C(16) H(11) 3.197 2_465
C(16) H(12) 2.027 .
C(16) H(17) 3.241 .
C(16) H(17) 3.481 1_655
C(17) H(2) 3.048 .
C(17) H(6) 2.563 .
C(17) H(7) 2.078 .
C(17) H(7) 3.535 1_655
C(17) H(9) 3.228 .
C(17) H(9) 3.208 3_745
C(17) H(17) 3.065 3_655
C(17) H(18) 3.281 3_655
C(18) H(1) 3.478 1_455
C(18) H(7) 3.401 3_645
C(18) H(8) 2.039 .
C(18) H(12) 3.337 1_455
C(18) H(13) 3.242 .
C(18) H(14) 3.332 3_645
C(18) H(15) 3.530 3_645
C(18) H(18) 2.026 .
C(18) H(21) 3.250 1_545
C(19) H(1) 2.791 1_455
C(19) H(7) 3.115 3_645
C(19) H(8) 3.262 .
C(19) H(12) 3.437 1_455
C(19) H(12) 3.248 .
C(19) H(15) 3.453 3_645
C(19) H(15) 3.027 3_745
C(19) H(16) 3.458 3_745
C(19) H(17) 2.028 .
C(20) H(1) 2.080 .
C(20) H(2) 2.080 .
C(20) H(3) 2.931 1_655
C(20) H(4) 2.688 .
C(20) H(4) 3.206 2_465
C(20) H(6) 3.576 .
C(20) H(11) 3.521 2_565
C(20) H(12) 3.270 .
H(1) N(1) 2.583 .
H(1) N(2) 2.046 .
H(1) C(1) 3.353 .
H(1) C(4) 3.285 .
H(1) C(5) 3.320 .
H(1) C(5) 3.189 1_655
H(1) C(9) 3.563 .
H(1) C(9) 2.867 1_655
H(1) C(10) 3.540 .
H(1) C(15) 3.048 .
H(1) C(15) 3.591 1_655
H(1) C(18) 3.478 1_655
H(1) C(19) 2.791 1_655
H(1) C(20) 2.080 .
H(1) H(2) 1.606 .
H(1) H(3) 3.314 1_655
H(1) H(6) 3.587 .
H(1) H(12) 2.193 .
H(1) H(16) 3.257 .
H(1) H(18) 2.839 1_655
H(1) H(19) 2.409 .
H(1) H(20) 2.337 .
H(2) O(1) 3.100 1_655
H(2) N(1) 2.559 .
H(2) N(1) 3.467 1_655
H(2) N(2) 2.046 .
H(2) N(2) 3.596 1_655
H(2) C(1) 2.768 .
H(2) C(3) 2.984 .
H(2) C(4) 2.575 .
H(2) C(4) 3.258 1_655
H(2) C(5) 3.412 1_655
H(2) C(8) 2.595 .
H(2) C(10) 2.823 .
H(2) C(17) 3.048 .
H(2) C(20) 2.080 .
H(2) H(1) 1.606 .
H(2) H(3) 3.524 .
H(2) H(3) 2.344 1_655
H(2) H(6) 2.135 .
H(2) H(7) 3.385 1_655
H(2) H(12) 3.535 .
H(2) H(16) 2.420 .
H(2) H(19) 2.345 .
H(2) H(20) 2.871 .
H(3) O(1) 2.500 .
H(3) N(1) 2.552 .
H(3) N(2) 2.027 .
H(3) C(1) 3.408 1_455
H(3) C(1) 3.248 .
H(3) C(2) 2.972 1_455
H(3) C(2) 3.277 .
H(3) C(3) 2.051 .
H(3) C(5) 3.394 .
H(3) C(7) 2.614 .
H(3) C(8) 2.088 .
H(3) C(10) 2.722 .
H(3) C(12) 2.668 .
H(3) C(20) 2.931 1_455
H(3) H(1) 3.314 1_455
H(3) H(2) 2.344 1_455
H(3) H(2) 3.524 .
H(3) H(5) 2.473 .
H(3) H(6) 3.443 1_455
H(3) H(6) 2.880 .
H(3) H(7) 2.890 .
H(3) H(9) 3.569 .
H(3) H(10) 2.988 .
H(3) H(19) 2.335 1_455
H(3) H(21) 3.257 .
H(4) C(1) 2.038 .
H(4) C(1) 2.873 2_565
H(4) C(3) 3.266 .
H(4) C(3) 3.346 2_565
H(4) C(6) 3.012 2_565
H(4) C(7) 3.296 1_655
H(4) C(13) 3.233 .
H(4) C(13) 3.580 1_655
H(4) C(14) 2.023 .
H(4) C(14) 3.541 2_565
H(4) C(20) 2.688 .
H(4) C(20) 3.206 2_565
H(4) H(4) 3.289 2_465
H(4) H(4) 3.289 2_565
H(4) H(5) 3.240 1_655
H(4) H(11) 2.330 .
H(4) H(19) 2.517 .
H(4) H(19) 3.350 2_465
H(4) H(20) 2.963 .
H(4) H(20) 2.611 2_565
H(5) Br(1) 2.904 .
H(5) O(1) 3.105 .
H(5) C(1) 3.293 .
H(5) C(3) 2.054 .
H(5) C(4) 2.654 .
H(5) C(6) 3.306 1_455
H(5) C(8) 3.281 .
H(5) C(11) 3.437 1_565
H(5) C(12) 3.038 .
H(5) C(13) 2.037 .
H(5) C(14) 3.273 .
H(5) H(3) 2.473 .
H(5) H(4) 3.240 1_455
H(5) H(8) 2.665 1_565
H(5) H(10) 2.514 .
H(5) H(19) 3.584 1_455
H(5) H(21) 3.406 .
H(6) O(1) 3.264 .
H(6) O(1) 2.479 1_655
H(6) N(1) 2.870 .
H(6) N(2) 2.751 .
H(6) C(1) 3.318 .
H(6) C(2) 2.792 .
H(6) C(3) 2.695 .
H(6) C(4) 2.098 .
H(6) C(7) 3.500 .
H(6) C(10) 2.079 .
H(6) C(12) 2.068 .
H(6) C(17) 2.563 .
H(6) C(20) 3.576 .
H(6) H(1) 3.587 .
H(6) H(2) 2.135 .
H(6) H(3) 2.880 .
H(6) H(3) 3.443 1_655
H(6) H(7) 2.827 .
H(6) H(9) 2.387 .
H(6) H(10) 2.333 .
H(6) H(14) 3.506 .
H(6) H(15) 2.683 .
H(6) H(16) 2.457 .
H(6) H(21) 2.494 1_655
H(7) O(1) 2.559 .
H(7) O(2) 2.485 .
H(7) N(1) 2.036 .
H(7) N(2) 3.089 .
H(7) C(4) 2.898 .
H(7) C(5) 2.581 .
H(7) C(8) 2.078 .
H(7) C(12) 2.533 .
H(7) C(17) 3.535 1_455
H(7) C(17) 2.078 .
H(7) C(18) 3.401 3_655
H(7) C(19) 3.115 3_655
H(7) H(2) 3.385 1_455
H(7) H(3) 2.890 .
H(7) H(6) 2.827 .
H(7) H(9) 2.627 .
H(7) H(10) 3.494 .
H(7) H(14) 2.356 .
H(7) H(15) 2.382 .
H(7) H(16) 2.657 1_455
H(7) H(16) 2.870 .
H(7) H(17) 3.077 3_655
H(7) H(18) 2.536 3_655
H(7) H(21) 3.243 .
H(8) Br(1) 3.442 1_545
H(8) O(1) 3.466 1_545
H(8) C(7) 3.456 1_545
H(8) C(15) 3.258 .
H(8) C(16) 2.034 .
H(8) C(18) 2.039 .
H(8) C(19) 3.262 .
H(8) H(5) 2.665 1_545
H(8) H(10) 2.946 1_545
H(8) H(13) 2.333 .
H(8) H(17) 2.338 .
H(8) H(21) 3.087 1_545
H(9) O(1) 1.988 .
H(9) O(2) 3.007 3_655
H(9) O(2) 3.273 3_755
H(9) C(4) 3.423 .
H(9) C(8) 2.070 .
H(9) C(10) 2.720 .
H(9) C(17) 3.228 .
H(9) C(17) 3.208 3_755
H(9) H(3) 3.569 .
H(9) H(6) 2.387 .
H(9) H(7) 2.627 .
H(9) H(10) 1.603 .
H(9) H(14) 2.411 3_755
H(9) H(15) 2.763 .
H(9) H(16) 3.190 3_755
H(9) H(18) 2.677 3_655
H(9) H(21) 2.209 .
H(9) H(21) 3.461 1_655
H(10) O(1) 1.988 .
H(10) C(3) 3.114 .
H(10) C(4) 2.850 .
H(10) C(7) 2.910 .
H(10) C(8) 2.070 .
H(10) C(10) 3.384 .
H(10) C(11) 3.130 1_565
H(10) C(16) 3.566 1_565
H(10) H(3) 2.988 .
H(10) H(5) 2.514 .
H(10) H(6) 2.333 .
H(10) H(7) 3.494 .
H(10) H(8) 2.946 1_565
H(10) H(9) 1.603 .
H(10) H(14) 2.941 3_755
H(10) H(17) 3.444 1_665
H(10) H(21) 2.210 .
H(10) H(21) 3.527 1_655
H(11) Br(1) 2.930 .
H(11) Br(1) 3.492 1_655
H(11) C(1) 3.287 .
H(11) C(6) 2.038 .
H(11) C(7) 3.274 .
H(11) C(13) 2.038 .
H(11) C(15) 3.314 2_565
H(11) C(16) 3.197 2_565
H(11) C(20) 3.521 2_465
H(11) H(4) 2.330 .
H(11) H(12) 3.214 2_565
H(11) H(13) 3.012 2_565
H(11) H(19) 2.918 2_465
H(11) H(20) 3.188 2_465
H(11) H(20) 3.249 2_565
H(12) N(1) 2.856 .
H(12) N(2) 2.424 .
H(12) C(2) 2.647 .
H(12) C(5) 2.771 .
H(12) C(9) 2.044 .
H(12) C(11) 3.252 .
H(12) C(16) 2.027 .
H(12) C(18) 3.337 1_655
H(12) C(19) 3.248 .
H(12) C(19) 3.437 1_655
H(12) C(20) 3.270 .
H(12) H(1) 2.193 .
H(12) H(2) 3.535 .
H(12) H(11) 3.214 2_465
H(12) H(13) 2.322 .
H(12) H(17) 3.305 1_655
H(12) H(18) 3.446 1_655
H(12) H(20) 2.844 .
H(13) Br(1) 3.118 1_545
H(13) Br(1) 3.312 2_565
H(13) C(9) 3.275 .
H(13) C(11) 2.026 .
H(13) C(15) 2.029 .
H(13) C(18) 3.242 .
H(13) H(8) 2.333 .
H(13) H(11) 3.012 2_465
H(13) H(12) 2.322 .
H(13) H(17) 3.498 1_655
H(14) O(2) 2.737 .
H(14) N(1) 2.725 .
H(14) C(5) 3.082 .
H(14) C(8) 3.397 .
H(14) C(10) 2.073 .
H(14) C(12) 3.116 3_745
H(14) C(18) 3.332 3_655
H(14) H(6) 3.506 .
H(14) H(7) 2.356 .
H(14) H(9) 2.411 3_745
H(14) H(10) 2.941 3_745
H(14) H(15) 1.600 .
H(14) H(16) 1.600 .
H(14) H(17) 2.483 3_655
H(14) H(18) 3.391 3_655
H(14) H(21) 3.586 3_645
H(15) O(1) 3.519 1_655
H(15) O(2) 2.948 3_755
H(15) N(1) 3.334 .
H(15) C(5) 2.989 3_755
H(15) C(8) 2.765 .
H(15) C(9) 2.786 3_755
H(15) C(10) 2.073 .
H(15) C(12) 3.249 .
H(15) C(15) 3.299 3_755
H(15) C(18) 3.530 3_655
H(15) C(19) 3.453 3_655
H(15) C(19) 3.027 3_755
H(15) H(6) 2.683 .
H(15) H(7) 2.382 .
H(15) H(9) 2.763 .
H(15) H(14) 1.600 .
H(15) H(16) 1.600 .
H(15) H(17) 2.935 3_655
H(15) H(18) 2.769 3_655
H(15) H(18) 3.263 3_755
H(15) H(21) 3.499 1_655
H(16) O(1) 3.135 1_655
H(16) O(2) 3.066 1_655
H(16) N(1) 2.687 .
H(16) N(2) 3.394 .
H(16) C(2) 3.120 .
H(16) C(5) 3.590 .
H(16) C(5) 3.502 1_655
H(16) C(8) 2.775 .
H(16) C(10) 2.073 .
H(16) C(10) 3.558 1_655
H(16) C(19) 3.458 3_755
H(16) H(1) 3.257 .
H(16) H(2) 2.420 .
H(16) H(6) 2.457 .
H(16) H(7) 2.870 .
H(16) H(7) 2.657 1_655
H(16) H(9) 3.190 3_745
H(16) H(14) 1.600 .
H(16) H(15) 1.600 .
H(16) H(18) 3.451 3_755
H(16) H(21) 3.487 1_655
H(17) O(2) 3.378 3_645
H(17) C(9) 3.263 .
H(17) C(10) 3.589 3_645
H(17) C(11) 2.031 .
H(17) C(15) 3.366 1_455
H(17) C(16) 3.481 1_455
H(17) C(16) 3.241 .
H(17) C(17) 3.065 3_645
H(17) C(19) 2.028 .
H(17) H(7) 3.077 3_645
H(17) H(8) 2.338 .
H(17) H(10) 3.444 1_445
H(17) H(12) 3.305 1_455
H(17) H(13) 3.498 1_455
H(17) H(14) 2.483 3_645
H(17) H(15) 2.935 3_645
H(17) H(18) 2.321 .
H(17) H(21) 2.855 1_545
H(18) O(1) 3.283 3_645
H(18) O(2) 2.469 .
H(18) C(5) 2.570 .
H(18) C(9) 2.030 .
H(18) C(10) 3.234 3_645
H(18) C(11) 3.256 .
H(18) C(12) 3.317 3_645
H(18) C(15) 3.249 .
H(18) C(17) 3.281 3_645
H(18) C(18) 2.026 .
H(18) H(1) 2.839 1_455
H(18) H(7) 2.536 3_645
H(18) H(9) 2.677 3_645
H(18) H(12) 3.446 1_455
H(18) H(14) 3.391 3_645
H(18) H(15) 2.769 3_645
H(18) H(15) 3.263 3_745
H(18) H(16) 3.451 3_745
H(18) H(17) 2.321 .
H(18) H(21) 3.393 3_645
H(19) N(2) 3.291 .
H(19) N(2) 3.221 1_655
H(19) C(1) 2.053 .
H(19) C(2) 2.071 .
H(19) C(3) 3.256 .
H(19) C(3) 3.332 1_655
H(19) C(4) 3.010 1_655
H(19) C(6) 2.669 .
H(19) C(6) 3.255 2_565
H(19) C(14) 2.990 2_565
H(19) H(1) 2.409 .
H(19) H(2) 2.345 .
H(19) H(3) 2.335 1_655
H(19) H(4) 2.517 .
H(19) H(4) 3.350 2_565
H(19) H(5) 3.584 1_655
H(19) H(11) 2.918 2_565
H(19) H(20) 1.601 .
H(20) Br(1) 3.375 2_565
H(20) N(2) 2.688 .
H(20) C(1) 2.053 .
H(20) C(2) 2.071 .
H(20) C(3) 3.010 .
H(20) C(4) 3.395 .
H(20) C(6) 2.901 .
H(20) C(6) 3.412 2_465
H(20) C(13) 3.084 2_565
H(20) C(14) 3.110 2_565
H(20) H(1) 2.337 .
H(20) H(2) 2.871 .
H(20) H(4) 2.963 .
H(20) H(4) 2.611 2_465
H(20) H(11) 3.249 2_465
H(20) H(11) 3.188 2_565
H(20) H(12) 2.844 .
H(20) H(19) 1.601 .
H(21) O(2) 2.254 3_655
H(21) C(5) 3.460 3_655
H(21) C(8) 3.396 1_455
H(21) C(8) 3.144 .
H(21) C(11) 3.356 1_565
H(21) C(12) 1.879 .
H(21) C(18) 3.250 1_565
H(21) H(3) 3.257 .
H(21) H(5) 3.406 .
H(21) H(6) 2.494 1_455
H(21) H(7) 3.243 .
H(21) H(8) 3.087 1_565
H(21) H(9) 3.461 1_455
H(21) H(9) 2.209 .
H(21) H(10) 3.527 1_455
H(21) H(10) 2.210 .
H(21) H(14) 3.586 3_655
H(21) H(15) 3.499 1_455
H(21) H(16) 3.487 1_455
H(21) H(17) 2.855 1_565
H(21) H(18) 3.393 3_655

loop_
_geom_torsion_atom_site_label_1
_geom_torsion_atom_site_label_2
_geom_torsion_atom_site_label_3
_geom_torsion_atom_site_label_4
_geom_torsion
N(2) N(1) C(5) O(2) -168.7(2)
N(2) N(1) C(5) C(9) 12.5(4)
C(5) N(1) N(2) C(2) -116.0(2)
C(5) N(1) N(2) C(4) 128.3(2)
N(2) N(1) C(10) C(8) 7.9(3)
N(2) N(1) C(10) C(17) -116.1(2)
C(10) N(1) N(2) C(2) 86.1(2)
C(10) N(1) N(2) C(4) -29.6(2)
C(5) N(1) C(10) C(8) -150.6(2)
C(5) N(1) C(10) C(17) 85.5(3)
C(10) N(1) C(5) O(2) -12.7(4)
C(10) N(1) C(5) C(9) 168.6(2)
N(1) N(2) C(2) C(20) -178.4(2)
N(1) N(2) C(4) C(3) 165.3(2)
N(1) N(2) C(4) C(8) 39.0(2)
C(2) N(2) C(4) C(3) 50.8(2)
C(2) N(2) C(4) C(8) -75.5(2)
C(4) N(2) C(2) C(20) -68.5(2)
C(3) C(1) C(6) C(14) -2.5(4)
C(6) C(1) C(3) C(4) -176.6(2)
C(6) C(1) C(3) C(7) 3.5(4)
C(3) C(1) C(20) C(2) -23.2(3)
C(20) C(1) C(3) C(4) 6.7(4)
C(20) C(1) C(3) C(7) -173.1(2)
C(6) C(1) C(20) C(2) 160.2(2)
C(20) C(1) C(6) C(14) 174.1(2)
N(2) C(2) C(20) C(1) 53.1(3)
C(1) C(3) C(4) N(2) -20.0(3)
C(1) C(3) C(4) C(8) 100.3(3)
C(1) C(3) C(7) C(13) -1.8(4)
C(4) C(3) C(7) C(13) 178.4(2)
C(7) C(3) C(4) N(2) 159.8(2)
C(7) C(3) C(4) C(8) -79.9(3)
N(2) C(4) C(8) C(10) -34.8(2)
N(2) C(4) C(8) C(12) -157.6(2)
C(3) C(4) C(8) C(10) -159.0(2)
C(3) C(4) C(8) C(12) 78.2(3)
O(2) C(5) C(9) C(15) -153.3(3)
O(2) C(5) C(9) C(19) 24.0(4)
N(1) C(5) C(9) C(15) 25.4(4)
N(1) C(5) C(9) C(19) -157.3(2)
C(1) C(6) C(14) C(13) -0.3(4)
C(3) C(7) C(13) Br(1) 177.4(2)
C(3) C(7) C(13) C(14) -1.2(4)
C(4) C(8) C(10) N(1) 16.4(2)
C(4) C(8) C(10) C(17) 139.2(2)
C(4) C(8) C(12) O(1) 52.9(3)
C(10) C(8) C(12) O(1) -64.0(3)
C(12) C(8) C(10) N(1) 140.5(2)
C(12) C(8) C(10) C(17) -96.7(3)
C(5) C(9) C(15) C(16) 177.2(3)
C(5) C(9) C(19) C(18) -176.6(3)
C(15) C(9) C(19) C(18) 0.9(4)
C(19) C(9) C(15) C(16) 0.0(4)
C(16) C(11) C(18) C(19) 2.2(5)
C(18) C(11) C(16) C(15) -1.3(5)
Br(1) C(13) C(14) C(6) -176.4(2)
C(7) C(13) C(14) C(6) 2.2(4)
C(9) C(15) C(16) C(11) 0.2(5)
C(11) C(18) C(19) C(9) -2.0(5)
